data_7158333
loop_
_publ_author_name
'Kutasevich, Anton V.'
'Niktarov, Anton S.'
'Uvarova, Ekaterina S.'
'Karnoukhova, Valentina A.'
'Mityanov, Vitaly S.'

_publ_section_title
;
 A novel approach to bis(1,3-azol-2-yl)acetonitriles and
 bis(1,3-azol-2-yl)methanes <i>via</i> the [3 + 2]-dipolar cycloaddition
 of imidazole <i>N</i>-oxides and 2-heteroaryl-3,3-dimethylacrylonitriles.
;
_journal_issue 41
_journal_name_full 'Organic &amp; biomolecular chemistry'
_journal_page_first 8988
_journal_page_last 8998
_journal_paper_doi 10.1039/d1ob01441b
_journal_volume 19
_journal_year 2021
_chemical_formula_moiety 'C15 H14 N4 S'
_chemical_formula_sum 'C15 H14 N4 S'
_chemical_formula_weight 282.36
_space_group_crystal_system monoclinic
_space_group_IT_number 14
_space_group_name_Hall '-P 2yn'
_space_group_name_H-M_alt 'P 1 21/n 1'
_atom_sites_solution_hydrogens mixed
_atom_sites_solution_primary dual
_audit_creation_method SHELXL-2016/6
_audit_update_record
;
2021-06-30 deposited with the CCDC.	2021-09-23 downloaded from the CCDC.
;
_cell_angle_alpha 90
_cell_angle_beta 94.235(2)
_cell_angle_gamma 90
_cell_formula_units_Z 4
_cell_length_a 8.3093(4)
_cell_length_b 7.7536(3)
_cell_length_c 21.1019(9)
_cell_measurement_reflns_used 246
_cell_measurement_temperature 120(2)
_cell_measurement_theta_max 25
_cell_measurement_theta_min 3
_cell_volume 1355.82(10)
_computing_cell_refinement 'Bruker SAINT'
_computing_data_collection 'Bruker APEX3'
_computing_data_reduction 'Bruker SAINT'
_computing_molecular_graphics 'SHELXTL (Sheldrick, 2008)'
_computing_publication_material 'SHELXTL (Sheldrick, 2008)'
_computing_structure_refinement 'SHELXL (Sheldrick, 2015b)'
_computing_structure_solution 'SHELXT (Sheldrick, 2015a)'
_diffrn_ambient_temperature 120(2)
_diffrn_detector_type 'Bruker PHOTON II CPAD detector'
_diffrn_measured_fraction_theta_full 0.999
_diffrn_measured_fraction_theta_max 0.995
_diffrn_measurement_device_type 'Bruker SMART APEX II diffractometer'
_diffrn_measurement_method 'phi and omega scans'
_diffrn_radiation_type MoK\a
_diffrn_radiation_wavelength 0.71073
_diffrn_reflns_av_R_equivalents 0.0257
_diffrn_reflns_av_unetI/netI 0.0250
_diffrn_reflns_Laue_measured_fraction_full 0.999
_diffrn_reflns_Laue_measured_fraction_max 0.995
_diffrn_reflns_limit_h_max 11
_diffrn_reflns_limit_h_min -11
_diffrn_reflns_limit_k_max 11
_diffrn_reflns_limit_k_min -11
_diffrn_reflns_limit_l_max 30
_diffrn_reflns_limit_l_min -29
_diffrn_reflns_number 17592
_diffrn_reflns_point_group_measured_fraction_full 0.999
_diffrn_reflns_point_group_measured_fraction_max 0.995
_diffrn_reflns_theta_full 25.242
_diffrn_reflns_theta_max 30.523
_diffrn_reflns_theta_min 1.935
_exptl_absorpt_coefficient_mu 0.234
_exptl_absorpt_correction_T_max 0.7461
_exptl_absorpt_correction_T_min 0.7028
_exptl_absorpt_correction_type multi-scan
_exptl_absorpt_process_details SADABS
_exptl_crystal_colour colourless
_exptl_crystal_density_diffrn 1.383
_exptl_crystal_description prism
_exptl_crystal_F_000 592
_exptl_crystal_size_max 0.300
_exptl_crystal_size_mid 0.210
_exptl_crystal_size_min 0.170
_refine_diff_density_max 0.381
_refine_diff_density_min -0.369
_refine_diff_density_rms 0.053
_refine_ls_extinction_method none
_refine_ls_goodness_of_fit_ref 1.030
_refine_ls_hydrogen_treatment mixed
_refine_ls_matrix_type full
_refine_ls_number_parameters 188
_refine_ls_number_reflns 4117
_refine_ls_number_restraints 0
_refine_ls_restrained_S_all 1.030
_refine_ls_R_factor_all 0.0402
_refine_ls_R_factor_gt 0.0341
_refine_ls_shift/su_max 0.000
_refine_ls_shift/su_mean 0.000
_refine_ls_structure_factor_coef Fsqd
_refine_ls_weighting_details 'w=1/[\s^2^(Fo^2^)+(0.0565P)^2^+0.4125P] where P=(Fo^2^+2Fc^2^)/3'
_refine_ls_weighting_scheme calc
_refine_ls_wR_factor_gt 0.0976
_refine_ls_wR_factor_ref 0.1001
_reflns_Friedel_coverage 0.000
_reflns_number_gt 3525
_reflns_number_total 4117
_reflns_threshold_expression I>2\s(I)
_cod_data_source_file d1ob01441b2.cif
_cod_data_source_block mvs663dmf
_cod_depositor_comments 'Adding full bibliography for 7158333--7158334.cif.'
_cod_original_sg_symbol_H-M 'P 21/n'
_cod_database_code 7158333
_shelx_shelxl_version_number 2016/6
_shelx_space_group_comment
;
The symmetry employed for this shelxl refinement is uniquely defined
by the following loop, which should always be used as a source of
symmetry information in preference to the above space-group names.
They are only intended as comments.
;
_shelx_estimated_absorpt_t_min 0.933
_shelx_estimated_absorpt_t_max 0.961

loop_
_space_group_symop_operation_xyz
'x, y, z'
'-x+1/2, y+1/2, -z+1/2'
'-x, -y, -z'
'x-1/2, -y-1/2, z-1/2'

loop_
_atom_site_label
_atom_site_type_symbol
_atom_site_fract_x
_atom_site_fract_y
_atom_site_fract_z
_atom_site_U_iso_or_equiv
_atom_site_adp_type
_atom_site_occupancy
_atom_site_site_symmetry_order
_atom_site_calc_flag
_atom_site_refinement_flags_posn
_atom_site_refinement_flags_adp
_atom_site_refinement_flags_occupancy
_atom_site_disorder_assembly
_atom_site_disorder_group
S1 S 0.30464(3) 0.57028(4) 0.31952(2) 0.01901(9) Uani 1 1 d . . . . .
N1 N 0.57228(11) 0.57778(12) 0.39250(4) 0.01641(18) Uani 1 1 d . . . . .
N2 N 0.03711(13) 0.74469(18) 0.42895(6) 0.0340(3) Uani 1 1 d . . . . .
N3 N 0.40245(10) 0.83634(12) 0.55092(4) 0.01542(18) Uani 1 1 d . . . . .
N4 N 0.60230(11) 0.72411(12) 0.50518(4) 0.01595(18) Uani 1 1 d . . . . .
H4N H 0.6456(19) 0.668(2) 0.4769(8) 0.030(4) Uiso 1 1 d . . . . .
C1 C 0.41799(13) 0.61920(14) 0.39168(5) 0.0160(2) Uani 1 1 d . . . . .
C2 C 0.47857(14) 0.48759(14) 0.28963(5) 0.0177(2) Uani 1 1 d . . . . .
C3 C 0.49860(15) 0.41541(14) 0.23011(5) 0.0212(2) Uani 1 1 d . . . . .
H3A H 0.410593 0.407726 0.198838 0.025 Uiso 1 1 calc R U . . .
C4 C 0.65050(16) 0.35519(15) 0.21785(6) 0.0233(2) Uani 1 1 d . . . . .
H4A H 0.666642 0.305044 0.177732 0.028 Uiso 1 1 calc R U . . .
C5 C 0.78008(15) 0.36745(15) 0.26384(6) 0.0229(2) Uani 1 1 d . . . . .
H5A H 0.882810 0.324278 0.254677 0.027 Uiso 1 1 calc R U . . .
C6 C 0.76099(14) 0.44165(14) 0.32265(5) 0.0197(2) Uani 1 1 d . . . . .
H6A H 0.849981 0.450991 0.353413 0.024 Uiso 1 1 calc R U . . .
C7 C 0.60868(13) 0.50244(14) 0.33589(5) 0.0168(2) Uani 1 1 d . . . . .
C8 C 0.34418(12) 0.70086(14) 0.44262(5) 0.0165(2) Uani 1 1 d . . . . .
C9 C 0.17504(14) 0.72716(16) 0.43627(5) 0.0213(2) Uani 1 1 d . . . . .
C10 C 0.44204(12) 0.75267(14) 0.49794(5) 0.0151(2) Uani 1 1 d . . . . .
C11 C 0.54145(12) 0.85720(14) 0.59228(5) 0.0159(2) Uani 1 1 d . . . . .
C12 C 0.66527(13) 0.78766(14) 0.56320(5) 0.0166(2) Uani 1 1 d . . . . .
C13 C 0.24278(14) 0.89662(18) 0.56493(6) 0.0244(2) Uani 1 1 d . . . . .
H13A H 0.165792 0.800929 0.560139 0.037 Uiso 1 1 calc R U . . .
H13B H 0.208445 0.989451 0.535444 0.037 Uiso 1 1 calc R U . . .
H13C H 0.246731 0.940017 0.608638 0.037 Uiso 1 1 calc R U . . .
C14 C 0.53632(14) 0.94212(15) 0.65524(5) 0.0206(2) Uani 1 1 d . . . . .
H14A H 0.643785 0.938222 0.677699 0.031 Uiso 1 1 calc R U . . .
H14B H 0.459176 0.881626 0.680296 0.031 Uiso 1 1 calc R U . . .
H14C H 0.502604 1.062494 0.649248 0.031 Uiso 1 1 calc R U . . .
C15 C 0.84126(13) 0.77492(16) 0.58242(6) 0.0226(2) Uani 1 1 d . . . . .
H15A H 0.859598 0.797912 0.628053 0.034 Uiso 1 1 calc R U . . .
H15B H 0.900206 0.859773 0.558661 0.034 Uiso 1 1 calc R U . . .
H15C H 0.879605 0.658724 0.573189 0.034 Uiso 1 1 calc R U . . .

loop_
_atom_site_aniso_label
_atom_site_aniso_U_11
_atom_site_aniso_U_22
_atom_site_aniso_U_33
_atom_site_aniso_U_23
_atom_site_aniso_U_13
_atom_site_aniso_U_12
S1 0.01966(14) 0.01998(15) 0.01685(14) -0.00086(10) -0.00229(9) 0.00119(10)
N1 0.0174(4) 0.0154(4) 0.0165(4) 0.0000(3) 0.0015(3) 0.0003(3)
N2 0.0214(5) 0.0525(8) 0.0273(5) -0.0085(5) -0.0035(4) 0.0079(5)
N3 0.0136(4) 0.0164(4) 0.0163(4) -0.0001(3) 0.0016(3) 0.0004(3)
N4 0.0140(4) 0.0175(4) 0.0163(4) -0.0012(3) 0.0014(3) 0.0012(3)
C1 0.0180(5) 0.0142(5) 0.0154(5) 0.0014(4) -0.0010(4) -0.0005(4)
C2 0.0224(5) 0.0137(5) 0.0170(5) 0.0011(4) 0.0020(4) -0.0002(4)
C3 0.0310(6) 0.0159(5) 0.0166(5) 0.0005(4) 0.0012(4) -0.0007(4)
C4 0.0366(6) 0.0160(5) 0.0182(5) 0.0000(4) 0.0074(5) 0.0013(5)
C5 0.0283(6) 0.0181(5) 0.0233(5) 0.0022(4) 0.0093(4) 0.0033(4)
C6 0.0218(5) 0.0169(5) 0.0208(5) 0.0015(4) 0.0042(4) 0.0012(4)
C7 0.0209(5) 0.0128(5) 0.0167(5) 0.0011(4) 0.0026(4) -0.0011(4)
C8 0.0154(5) 0.0172(5) 0.0165(5) 0.0003(4) -0.0002(4) 0.0007(4)
C9 0.0203(5) 0.0254(6) 0.0177(5) -0.0021(4) -0.0010(4) 0.0028(4)
C10 0.0147(4) 0.0136(5) 0.0172(5) 0.0017(4) 0.0020(3) 0.0001(4)
C11 0.0158(5) 0.0157(5) 0.0162(5) 0.0000(4) 0.0011(4) -0.0028(4)
C12 0.0152(4) 0.0170(5) 0.0176(5) -0.0004(4) 0.0004(4) -0.0020(4)
C13 0.0160(5) 0.0367(7) 0.0208(5) -0.0012(5) 0.0038(4) 0.0053(5)
C14 0.0230(5) 0.0211(5) 0.0180(5) -0.0034(4) 0.0034(4) -0.0036(4)
C15 0.0148(5) 0.0275(6) 0.0254(6) -0.0003(5) -0.0009(4) -0.0021(4)

loop_
_atom_type_symbol
_atom_type_description
_atom_type_scat_dispersion_real
_atom_type_scat_dispersion_imag
_atom_type_scat_source
C C 0.0033 0.0016 'International Tables Vol C Tables 4.2.6.8 and 6.1.1.4'
H H 0.0000 0.0000 'International Tables Vol C Tables 4.2.6.8 and 6.1.1.4'
N N 0.0061 0.0033 'International Tables Vol C Tables 4.2.6.8 and 6.1.1.4'
S S 0.1246 0.1234 'International Tables Vol C Tables 4.2.6.8 and 6.1.1.4'

loop_
_geom_angle_atom_site_label_1
_geom_angle_atom_site_label_2
_geom_angle_atom_site_label_3
_geom_angle
_geom_angle_site_symmetry_1
_geom_angle_site_symmetry_3
_geom_angle_publ_flag
C2 S1 C1 89.28(5) . . ?
C1 N1 C7 111.43(9) . . ?
C10 N3 C11 109.23(8) . . ?
C10 N3 C13 126.98(9) . . ?
C11 N3 C13 123.78(9) . . ?
C10 N4 C12 110.32(9) . . ?
C10 N4 H4N 118.4(11) . . ?
C12 N4 H4N 131.1(11) . . ?
N1 C1 C8 124.73(10) . . ?
N1 C1 S1 114.41(8) . . ?
C8 C1 S1 120.84(8) . . ?
C3 C2 C7 121.36(11) . . ?
C3 C2 S1 129.10(9) . . ?
C7 C2 S1 109.53(8) . . ?
C4 C3 C2 118.23(11) . . ?
C4 C3 H3A 120.9 . . ?
C2 C3 H3A 120.9 . . ?
C3 C4 C5 120.79(11) . . ?
C3 C4 H4A 119.6 . . ?
C5 C4 H4A 119.6 . . ?
C6 C5 C4 121.06(11) . . ?
C6 C5 H5A 119.5 . . ?
C4 C5 H5A 119.5 . . ?
C5 C6 C7 118.92(11) . . ?
C5 C6 H6A 120.5 . . ?
C7 C6 H6A 120.5 . . ?
N1 C7 C6 125.03(10) . . ?
N1 C7 C2 115.34(10) . . ?
C6 C7 C2 119.63(10) . . ?
C9 C8 C1 118.15(10) . . ?
C9 C8 C10 122.49(10) . . ?
C1 C8 C10 119.35(9) . . ?
N2 C9 C8 177.30(13) . . ?
N4 C10 N3 106.47(9) . . ?
N4 C10 C8 122.96(10) . . ?
N3 C10 C8 130.57(9) . . ?
C12 C11 N3 106.92(9) . . ?
C12 C11 C14 131.08(10) . . ?
N3 C11 C14 122.00(9) . . ?
C11 C12 N4 107.05(9) . . ?
C11 C12 C15 131.92(10) . . ?
N4 C12 C15 121.02(10) . . ?
N3 C13 H13A 109.5 . . ?
N3 C13 H13B 109.5 . . ?
H13A C13 H13B 109.5 . . ?
N3 C13 H13C 109.5 . . ?
H13A C13 H13C 109.5 . . ?
H13B C13 H13C 109.5 . . ?
C11 C14 H14A 109.5 . . ?
C11 C14 H14B 109.5 . . ?
H14A C14 H14B 109.5 . . ?
C11 C14 H14C 109.5 . . ?
H14A C14 H14C 109.5 . . ?
H14B C14 H14C 109.5 . . ?
C12 C15 H15A 109.5 . . ?
C12 C15 H15B 109.5 . . ?
H15A C15 H15B 109.5 . . ?
C12 C15 H15C 109.5 . . ?
H15A C15 H15C 109.5 . . ?
H15B C15 H15C 109.5 . . ?

loop_
_geom_bond_atom_site_label_1
_geom_bond_atom_site_label_2
_geom_bond_distance
_geom_bond_site_symmetry_2
_geom_bond_publ_flag
S1 C2 1.7413(12) . ?
S1 C1 1.7714(11) . ?
N1 C1 1.3205(14) . ?
N1 C7 1.3831(14) . ?
N2 C9 1.1532(15) . ?
N3 C10 1.3539(13) . ?
N3 C11 1.4047(13) . ?
N3 C13 1.4574(14) . ?
N4 C10 1.3474(13) . ?
N4 C12 1.3858(14) . ?
N4 H4N 0.839(17) . ?
C1 C8 1.4249(15) . ?
C2 C3 1.3961(15) . ?
C2 C7 1.4069(15) . ?
C3 C4 1.3880(17) . ?
C3 H3A 0.9500 . ?
C4 C5 1.3986(18) . ?
C4 H4A 0.9500 . ?
C5 C6 1.3875(16) . ?
C5 H5A 0.9500 . ?
C6 C7 1.3979(16) . ?
C6 H6A 0.9500 . ?
C8 C9 1.4167(15) . ?
C8 C10 1.4301(14) . ?
C11 C12 1.3487(15) . ?
C11 C14 1.4863(15) . ?
C12 C15 1.4918(15) . ?
C13 H13A 0.9800 . ?
C13 H13B 0.9800 . ?
C13 H13C 0.9800 . ?
C14 H14A 0.9800 . ?
C14 H14B 0.9800 . ?
C14 H14C 0.9800 . ?
C15 H15A 0.9800 . ?
C15 H15B 0.9800 . ?
C15 H15C 0.9800 . ?

loop_
_geom_hbond_atom_site_label_D
_geom_hbond_atom_site_label_H
_geom_hbond_atom_site_label_A
_geom_hbond_distance_DH
_geom_hbond_distance_HA
_geom_hbond_distance_DA
_geom_hbond_angle_DHA
_geom_hbond_site_symmetry_A
N4 H4N N1 0.839(17) 1.969(17) 2.6298(13) 135.0(15) .

loop_
_geom_torsion_atom_site_label_1
_geom_torsion_atom_site_label_2
_geom_torsion_atom_site_label_3
_geom_torsion_atom_site_label_4
_geom_torsion
_geom_torsion_site_symmetry_1
_geom_torsion_site_symmetry_2
_geom_torsion_site_symmetry_3
_geom_torsion_site_symmetry_4
_geom_torsion_publ_flag
C7 N1 C1 C8 -179.11(10) . . . . ?
C7 N1 C1 S1 -0.81(12) . . . . ?
C2 S1 C1 N1 0.42(9) . . . . ?
C2 S1 C1 C8 178.80(9) . . . . ?
C1 S1 C2 C3 -179.91(11) . . . . ?
C1 S1 C2 C7 0.08(8) . . . . ?
C7 C2 C3 C4 1.15(17) . . . . ?
S1 C2 C3 C4 -178.86(9) . . . . ?
C2 C3 C4 C5 -0.33(17) . . . . ?
C3 C4 C5 C6 -0.70(18) . . . . ?
C4 C5 C6 C7 0.91(17) . . . . ?
C1 N1 C7 C6 -178.71(10) . . . . ?
C1 N1 C7 C2 0.89(13) . . . . ?
C5 C6 C7 N1 179.49(10) . . . . ?
C5 C6 C7 C2 -0.10(16) . . . . ?
C3 C2 C7 N1 179.43(10) . . . . ?
S1 C2 C7 N1 -0.56(12) . . . . ?
C3 C2 C7 C6 -0.95(16) . . . . ?
S1 C2 C7 C6 179.06(8) . . . . ?
N1 C1 C8 C9 -176.00(11) . . . . ?
S1 C1 C8 C9 5.79(14) . . . . ?
N1 C1 C8 C10 3.85(17) . . . . ?
S1 C1 C8 C10 -174.35(8) . . . . ?
C12 N4 C10 N3 0.72(12) . . . . ?
C12 N4 C10 C8 -179.91(10) . . . . ?
C11 N3 C10 N4 -1.02(12) . . . . ?
C13 N3 C10 N4 179.29(10) . . . . ?
C11 N3 C10 C8 179.69(11) . . . . ?
C13 N3 C10 C8 0.00(19) . . . . ?
C9 C8 C10 N4 178.16(11) . . . . ?
C1 C8 C10 N4 -1.68(16) . . . . ?
C9 C8 C10 N3 -2.64(18) . . . . ?
C1 C8 C10 N3 177.51(11) . . . . ?
C10 N3 C11 C12 0.94(12) . . . . ?
C13 N3 C11 C12 -179.35(10) . . . . ?
C10 N3 C11 C14 -178.90(10) . . . . ?
C13 N3 C11 C14 0.80(16) . . . . ?
N3 C11 C12 N4 -0.48(12) . . . . ?
C14 C11 C12 N4 179.35(11) . . . . ?
N3 C11 C12 C15 178.17(11) . . . . ?
C14 C11 C12 C15 -2.0(2) . . . . ?
C10 N4 C12 C11 -0.14(12) . . . . ?
C10 N4 C12 C15 -178.97(10) . . . . ?
